data_4126056
loop_
_publ_author_name
'Zhang, Shaoguang'
'Appel, Aaron M.'
'Bullock, R. Morris'

_publ_section_title
;
 Reversible Heterolytic Cleavage of the H-H Bond by Molybdenum Complexes:
 Controlling the Dynamics of Exchange Between Proton and Hydride.
;
_journal_issue 21
_journal_name_full 'Journal of the American Chemical Society'
_journal_page_first 7376
_journal_page_last 7387
_journal_paper_doi 10.1021/jacs.7b03053
_journal_volume 139
_journal_year 2017
_chemical_formula_moiety 'C36 H39 Mo N2 O P2, C32 H12 B F24'
_chemical_formula_sum 'C68 H51 B F24 Mo N2 O P2'
_chemical_formula_weight 1536.79
_chemical_name_systematic
;
 ?
;
_space_group_crystal_system triclinic
_space_group_IT_number 2
_space_group_name_Hall '-P 1'
_space_group_name_H-M_alt 'P -1'
_symmetry_space_group_name_Hall '-P 1'
_symmetry_space_group_name_H-M 'P -1'
_atom_sites_solution_hydrogens mixed
_audit_creation_date 2014-11-18
_audit_creation_method
;
Olex2 1.2
(compiled 2014.07.22 svn.r2960 for OlexSys, GUI svn.r4862)
;
_cell_angle_alpha 89.961(4)
_cell_angle_beta 72.330(3)
_cell_angle_gamma 74.987(4)
_cell_formula_units_Z 2
_cell_length_a 11.3495(8)
_cell_length_b 16.8735(13)
_cell_length_c 18.6417(14)
_cell_measurement_reflns_used 9990
_cell_measurement_temperature 150
_cell_volume 3273.7(4)
_computing_cell_refinement 'SAINT v8.34A (Bruker, 2013)'
_computing_data_reduction 'SAINT v8.34A (Bruker, 2013)'
_computing_molecular_graphics 'Olex2 (Dolomanov et al., 2009)'
_computing_publication_material 'Olex2 (Dolomanov et al., 2009)'
_computing_structure_refinement 'ShelXL (Sheldrick, 2008)'
_diffrn_ambient_temperature 150
_diffrn_measured_fraction_theta_full 0.997
_diffrn_measured_fraction_theta_max 0.994
_diffrn_measurement_device_type 'Bruker APEX-II CCD'
_diffrn_measurement_method '\f and \w scans'
_diffrn_radiation_type MoK\a
_diffrn_radiation_wavelength 0.71073
_diffrn_reflns_av_R_equivalents 0.0471
_diffrn_reflns_av_unetI/netI 0.0645
_diffrn_reflns_Laue_measured_fraction_full 0.997
_diffrn_reflns_Laue_measured_fraction_max 0.994
_diffrn_reflns_limit_h_max 14
_diffrn_reflns_limit_h_min -14
_diffrn_reflns_limit_k_max 22
_diffrn_reflns_limit_k_min -22
_diffrn_reflns_limit_l_max 24
_diffrn_reflns_limit_l_min -24
_diffrn_reflns_number 57392
_diffrn_reflns_point_group_measured_fraction_full 0.997
_diffrn_reflns_point_group_measured_fraction_max 0.994
_diffrn_reflns_theta_full 25.242
_diffrn_reflns_theta_max 27.964
_diffrn_reflns_theta_min 1.151
_diffrn_standards_number 0
_exptl_absorpt_coefficient_mu 0.363
_exptl_absorpt_correction_T_max 0.7456
_exptl_absorpt_correction_T_min 0.6655
_exptl_absorpt_correction_type multi-scan
_exptl_absorpt_process_details
;
SADABS-2012/1 (Bruker,2012) was used for absorption correction.
wR2(int) was 0.0535 before and 0.0465 after correction.
The Ratio of minimum to maximum transmission is 0.8926.
The \l/2 correction factor is 0.0015.
;
_exptl_crystal_colour 'clear light orange'
_exptl_crystal_colour_lustre clear
_exptl_crystal_colour_modifier light
_exptl_crystal_colour_primary orange
_exptl_crystal_density_diffrn 1.559
_exptl_crystal_description needle
_exptl_crystal_F_000 1548
_exptl_crystal_size_max 0.284
_exptl_crystal_size_mid 0.073
_exptl_crystal_size_min 0.064
_refine_diff_density_max 1.618
_refine_diff_density_min -0.908
_refine_diff_density_rms 0.100
_refine_ls_extinction_method none
_refine_ls_goodness_of_fit_ref 1.034
_refine_ls_hydrogen_treatment mixed
_refine_ls_matrix_type full
_refine_ls_number_parameters 938
_refine_ls_number_reflns 15663
_refine_ls_number_restraints 2
_refine_ls_restrained_S_all 1.035
_refine_ls_R_factor_all 0.0978
_refine_ls_R_factor_gt 0.0629
_refine_ls_shift/su_max 0.001
_refine_ls_shift/su_mean 0.000
_refine_ls_structure_factor_coef Fsqd
_refine_ls_weighting_details 'w=1/[\s^2^(Fo^2^)+(0.0825P)^2^+5.1778P] where P=(Fo^2^+2Fc^2^)/3'
_refine_ls_weighting_scheme calc
_refine_ls_wR_factor_gt 0.1536
_refine_ls_wR_factor_ref 0.1709
_reflns_Friedel_coverage 0.000
_reflns_number_gt 11074
_reflns_number_total 15663
_reflns_threshold_expression 'I > 2\s(I)'
_cod_data_source_file ja7b03053_si_002.cif
_cod_data_source_block PhBnMoHNH+
_cod_depositor_comments 'Adding full bibliography for 4126047--4126059.cif.'
_cod_database_code 4126056
_shelxl_version_number 2013-4
_shelx_space_group_comment
;
The symmetry employed for this shelxl refinement is uniquely defined
by the following loop, which should always be used as a source of
symmetry information in preference to the above space-group names.
They are only intended as comments.
;
_shelx_estimated_absorpt_t_max 0.977
_shelx_estimated_absorpt_t_min 0.904
_olex2_refinement_description
;
1. Fixed Uiso
 At 1.2 times of:
  All C(H) groups, All C(H,H) groups
2. Restrained distances
 Mo1-H1
 1.474 with sigma of 0.02
 C1-H1
 2.022 with sigma of 0.04
3. Uiso/Uaniso restraints and constraints
Uanis(F4) = Uanis(F4A)
Uanis(F5) = Uanis(F5A)
Uanis(F6) = Uanis(F6A)
4. Others
 Sof(F4A)=Sof(F5A)=Sof(F6A)=1-FVAR(1)
 Sof(F4)=Sof(F5)=Sof(F6)=FVAR(1)
 Sof(F1)=Sof(F3)=Sof(F2)=1-FVAR(2)
 Sof(F1A)=Sof(F3A)=Sof(F2A)=FVAR(2)
5.a Secondary CH2 refined with riding coordinates:
 C6(H6A,H6B), C3(H3A,H3B), C19(H19A,H19B), C2(H2A,H2B), C5(H5A,H5B), C4(H4A,H4B)
5.b Aromatic/amide H refined with riding coordinates:
 C21(H21), C22(H22), C23(H23), C24(H24), C25(H25), C12(H12), C11(H11),
 C10(H10), C9(H9), C8(H8), C27(H27), C28(H28), C29(H29), C30(H30), C31(H31),
 C18(H18), C17(H17), C16(H16), C15(H15), C14(H14), C32(H32), C36(H36), C35(H35),
  C34(H34), C33(H33), C48(H48), C50(H50), C42(H42), C38(H38), C40(H40),
 C54(H54), C56(H56), C58(H58), C62(H62), C64(H64), C66(H66), C46(H46)
;
_olex2_submission_special_instructions 'No special instructions were received'

loop_
_space_group_symop_operation_xyz
'x, y, z'
'-x, -y, -z'

loop_
_atom_site_label
_atom_site_type_symbol
_atom_site_fract_x
_atom_site_fract_y
_atom_site_fract_z
_atom_site_U_iso_or_equiv
_atom_site_adp_type
_atom_site_occupancy
_atom_site_site_symmetry_order
_atom_site_calc_flag
_atom_site_refinement_flags_posn
_atom_site_refinement_flags_occupancy
_atom_site_disorder_assembly
_atom_site_disorder_group
Mo1 Mo 0.86283(3) 0.80442(2) 0.66530(2) 0.02300(10) Uani 1 1 d D . . .
P1 P 0.63762(9) 0.86587(6) 0.71285(5) 0.0226(2) Uani 1 1 d . . . .
P2 P 0.77164(8) 0.69078(6) 0.67357(5) 0.02011(19) Uani 1 1 d . . . .
O1 O 0.9031(3) 0.7665(2) 0.49475(17) 0.0414(7) Uani 1 1 d . . . .
F8 F 0.8261(3) 0.3286(2) 0.53046(17) 0.0678(10) Uani 1 1 d . . . .
F7 F 0.7798(3) 0.2130(2) 0.53255(16) 0.0623(8) Uani 1 1 d . . . .
F4 F 1.1823(5) 0.1685(3) 0.9805(3) 0.0501(11) Uani 0.788(6) 1 d . P A 1
F5 F 1.2706(5) 0.2675(3) 0.9617(3) 0.0664(15) Uani 0.788(6) 1 d . P A 1
F6 F 1.0982(6) 0.2805(4) 1.0501(3) 0.0746(18) Uani 0.788(6) 1 d . P A 1
F14 F 0.6463(2) -0.03989(17) 0.90321(17) 0.0510(7) Uani 1 1 d . . . .
F13 F 0.5646(2) 0.09169(17) 0.92470(17) 0.0498(7) Uani 1 1 d . . . .
F15 F 0.6363(2) 0.02146(17) 1.00545(14) 0.0436(6) Uani 1 1 d . . . .
F16 F 1.1008(3) -0.1479(2) 0.8965(2) 0.0830(12) Uani 1 1 d . . . .
F17 F 1.2148(3) -0.10766(16) 0.79976(17) 0.0509(7) Uani 1 1 d . . . .
F18 F 1.1968(3) -0.0547(2) 0.90683(18) 0.0618(9) Uani 1 1 d . . . .
F19 F 1.3457(3) -0.00384(18) 0.47786(16) 0.0611(8) Uani 1 1 d . . . .
F20 F 1.3064(4) -0.06748(18) 0.5771(2) 0.0837(12) Uani 1 1 d . . . .
F21 F 1.1574(3) -0.0142(2) 0.5327(2) 0.0725(10) Uani 1 1 d . . . .
F24 F 1.3717(3) 0.29457(19) 0.66456(14) 0.0490(7) Uani 1 1 d . . . .
F22 F 1.5012(3) 0.2046(2) 0.5759(2) 0.0709(10) Uani 1 1 d . . . .
F23 F 1.3561(3) 0.3016(2) 0.55467(15) 0.0555(8) Uani 1 1 d . . . .
F10 F 0.4879(4) 0.4574(2) 0.8392(3) 0.1107(17) Uani 1 1 d . . . .
F11 F 0.4792(3) 0.3524(3) 0.90251(17) 0.1125(19) Uani 1 1 d . . . .
F12 F 0.3866(2) 0.37501(19) 0.81944(16) 0.0550(8) Uani 1 1 d . . . .
F9 F 0.6315(3) 0.3256(2) 0.55584(17) 0.0627(9) Uani 1 1 d . . . .
C6 C 0.6155(4) 0.7385(3) 0.9037(2) 0.0295(9) Uani 1 1 d . . . .
H6A H 0.6881 0.6960 0.9115 0.035 Uiso 1 1 calc R . . .
H6B H 0.6045 0.7896 0.9339 0.035 Uiso 1 1 calc R . . .
N1 N 0.5296(3) 0.75752(18) 0.66362(17) 0.0222(6) Uani 1 1 d . . . .
C39 C 1.0829(4) 0.2851(2) 0.9260(2) 0.0240(8) Uani 1 1 d . . . .
C3 C 0.5397(4) 0.8418(2) 0.6568(2) 0.0252(8) Uani 1 1 d . . . .
H3A H 0.4526 0.8804 0.6745 0.030 Uiso 1 1 calc R . . .
H3B H 0.5792 0.8494 0.6030 0.030 Uiso 1 1 calc R . . .
C19 C 0.4236(3) 0.7462(2) 0.6379(2) 0.0267(8) Uani 1 1 d . . . .
H19A H 0.4486 0.7461 0.5822 0.032 Uiso 1 1 calc R . . .
H19B H 0.3466 0.7931 0.6596 0.032 Uiso 1 1 calc R . . .
C20 C 0.3908(3) 0.6668(2) 0.6610(2) 0.0270(8) Uani 1 1 d . . . .
C21 C 0.3367(4) 0.6572(3) 0.7370(3) 0.0373(10) Uani 1 1 d . . . .
H21 H 0.3242 0.6995 0.7743 0.045 Uiso 1 1 calc R . . .
C22 C 0.3012(5) 0.5864(3) 0.7582(3) 0.0503(13) Uani 1 1 d . . . .
H22 H 0.2649 0.5800 0.8102 0.060 Uiso 1 1 calc R . . .
C23 C 0.3182(5) 0.5245(3) 0.7041(4) 0.0589(16) Uani 1 1 d . . . .
H23 H 0.2923 0.4762 0.7191 0.071 Uiso 1 1 calc R . . .
C24 C 0.3720(5) 0.5330(3) 0.6294(4) 0.0517(14) Uani 1 1 d . . . .
H24 H 0.3843 0.4905 0.5923 0.062 Uiso 1 1 calc R . . .
C25 C 0.4091(4) 0.6045(3) 0.6074(3) 0.0385(10) Uani 1 1 d . . . .
H25 H 0.4471 0.6102 0.5554 0.046 Uiso 1 1 calc R . . .
C2 C 0.6502(3) 0.6956(2) 0.6256(2) 0.0239(8) Uani 1 1 d . . . .
H2A H 0.6843 0.7089 0.5729 0.029 Uiso 1 1 calc R . . .
H2B H 0.6335 0.6410 0.6241 0.029 Uiso 1 1 calc R . . .
C5 C 0.6757(3) 0.6786(2) 0.7719(2) 0.0222(7) Uani 1 1 d . . . .
H5A H 0.5937 0.6685 0.7717 0.027 Uiso 1 1 calc R . . .
H5B H 0.7239 0.6306 0.7915 0.027 Uiso 1 1 calc R . . .
N2 N 0.6493(3) 0.7544(2) 0.82146(17) 0.0238(7) Uani 1 1 d . . . .
C7 C 0.4965(4) 0.7106(2) 0.9324(2) 0.0276(8) Uani 1 1 d . . . .
C12 C 0.3769(4) 0.7667(3) 0.9583(2) 0.0362(10) Uani 1 1 d . . . .
H12 H 0.3703 0.8240 0.9578 0.043 Uiso 1 1 calc R . . .
C11 C 0.2673(4) 0.7407(3) 0.9849(3) 0.0490(13) Uani 1 1 d . . . .
H11 H 0.1857 0.7801 1.0019 0.059 Uiso 1 1 calc R . . .
C10 C 0.2751(5) 0.6587(4) 0.9868(3) 0.0510(13) Uani 1 1 d . . . .
H10 H 0.1991 0.6411 1.0051 0.061 Uiso 1 1 calc R . . .
C9 C 0.3932(5) 0.6013(3) 0.9622(3) 0.0536(14) Uani 1 1 d . . . .
H9 H 0.3990 0.5442 0.9637 0.064 Uiso 1 1 calc R . . .
C8 C 0.5033(4) 0.6276(3) 0.9354(2) 0.0396(10) Uani 1 1 d . . . .
H8 H 0.5848 0.5880 0.9189 0.048 Uiso 1 1 calc R . . .
C4 C 0.5582(3) 0.8278(2) 0.8052(2) 0.0239(8) Uani 1 1 d . . . .
H4A H 0.5312 0.8720 0.8464 0.029 Uiso 1 1 calc R . . .
H4B H 0.4806 0.8130 0.8025 0.029 Uiso 1 1 calc R . . .
C26 C 0.8739(3) 0.5862(2) 0.6432(2) 0.0233(7) Uani 1 1 d . . . .
C27 C 0.9991(4) 0.5746(3) 0.5976(3) 0.0359(10) Uani 1 1 d . . . .
H27 H 1.0309 0.6210 0.5829 0.043 Uiso 1 1 calc R . . .
C28 C 1.0792(4) 0.4954(3) 0.5731(3) 0.0460(12) Uani 1 1 d . . . .
H28 H 1.1650 0.4876 0.5411 0.055 Uiso 1 1 calc R . . .
C29 C 1.0332(5) 0.4283(3) 0.5955(3) 0.0451(12) Uani 1 1 d . . . .
H29 H 1.0880 0.3741 0.5800 0.054 Uiso 1 1 calc R . . .
C30 C 0.9076(5) 0.4398(3) 0.6404(3) 0.0443(12) Uani 1 1 d . . . .
H30 H 0.8761 0.3935 0.6554 0.053 Uiso 1 1 calc R . . .
C31 C 0.8274(4) 0.5182(3) 0.6636(2) 0.0351(9) Uani 1 1 d . . . .
H31 H 0.7405 0.5257 0.6936 0.042 Uiso 1 1 calc R . . .
C13 C 0.5692(4) 0.9769(2) 0.7350(2) 0.0255(8) Uani 1 1 d . . . .
C18 C 0.6474(4) 1.0306(3) 0.7148(3) 0.0423(11) Uani 1 1 d . . . .
H18 H 0.7364 1.0096 0.6883 0.051 Uiso 1 1 calc R . . .
C17 C 0.5939(5) 1.1151(3) 0.7337(3) 0.0458(12) Uani 1 1 d . . . .
H17 H 0.6473 1.1513 0.7207 0.055 Uiso 1 1 calc R . . .
C16 C 0.4652(4) 1.1464(2) 0.7709(2) 0.0338(9) Uani 1 1 d . . . .
H16 H 0.4295 1.2039 0.7841 0.041 Uiso 1 1 calc R . . .
C15 C 0.3901(4) 1.0948(3) 0.7884(3) 0.0506(13) Uani 1 1 d . . . .
H15 H 0.3005 1.1164 0.8132 0.061 Uiso 1 1 calc R . . .
C14 C 0.4412(4) 1.0105(3) 0.7708(3) 0.0463(12) Uani 1 1 d . . . .
H14 H 0.3859 0.9754 0.7839 0.056 Uiso 1 1 calc R . . .
C32 C 1.0055(6) 0.7412(3) 0.7309(4) 0.0682(19) Uani 1 1 d . . . .
H32 H 1.0085 0.6879 0.7480 0.082 Uiso 1 1 calc R . . .
C36 C 1.0760(5) 0.7588(5) 0.6603(3) 0.074(2) Uani 1 1 d . . . .
H36 H 1.1355 0.7193 0.6211 0.088 Uiso 1 1 calc R . . .
C35 C 1.0455(5) 0.8426(5) 0.6566(3) 0.0624(17) Uani 1 1 d . . . .
H35 H 1.0791 0.8711 0.6147 0.075 Uiso 1 1 calc R . . .
C34 C 0.9557(5) 0.8783(3) 0.7259(3) 0.0442(11) Uani 1 1 d . . . .
H34 H 0.9186 0.9357 0.7393 0.053 Uiso 1 1 calc R . . .
C33 C 0.9295(4) 0.8160(3) 0.7722(3) 0.0378(10) Uani 1 1 d . . . .
H33 H 0.8713 0.8229 0.8222 0.045 Uiso 1 1 calc R . . .
C1 C 0.8859(4) 0.7806(2) 0.5590(2) 0.0274(8) Uani 1 1 d D . . .
C48 C 0.6178(4) 0.3290(2) 0.7029(2) 0.0294(9) Uani 1 1 d . . . .
H48 H 0.5454 0.3571 0.6885 0.035 Uiso 1 1 calc R . . .
C49 C 0.6126(4) 0.3292(2) 0.7776(2) 0.0274(8) Uani 1 1 d . . . .
C50 C 0.7190(3) 0.2894(2) 0.7991(2) 0.0231(8) Uani 1 1 d . . . .
H50 H 0.7125 0.2922 0.8512 0.028 Uiso 1 1 calc R . . .
C45 C 0.8347(3) 0.2456(2) 0.7466(2) 0.0207(7) Uani 1 1 d . . . .
C37 C 0.9819(3) 0.2627(2) 0.83235(19) 0.0188(7) Uani 1 1 d . . . .
C42 C 0.9550(3) 0.3474(2) 0.8258(2) 0.0219(7) Uani 1 1 d . . . .
H42 H 0.9103 0.3703 0.7917 0.026 Uiso 1 1 calc R . . .
C41 C 0.9918(3) 0.3995(2) 0.8678(2) 0.0243(8) Uani 1 1 d . . . .
C43 C 0.9575(4) 0.4901(3) 0.8587(3) 0.0394(10) Uani 1 1 d . . . .
C52 C 0.7423(4) 0.2867(4) 0.5669(3) 0.0447(12) Uani 1 1 d . . . .
C47 C 0.7304(4) 0.2870(3) 0.6497(2) 0.0288(9) Uani 1 1 d . . . .
C38 C 1.0460(3) 0.2335(2) 0.88442(19) 0.0202(7) Uani 1 1 d . . . .
H38 H 1.0648 0.1764 0.8916 0.024 Uiso 1 1 calc R . . .
C44 C 1.1527(5) 0.2518(3) 0.9800(2) 0.0385(10) Uani 1 1 d . . . .
C40 C 1.0564(4) 0.3691(2) 0.9176(2) 0.0258(8) Uani 1 1 d . . . .
H40 H 1.0824 0.4046 0.9457 0.031 Uiso 1 1 calc R . . .
C53 C 0.9321(3) 0.1168(2) 0.81789(19) 0.0200(7) Uani 1 1 d . . . .
C54 C 1.0334(3) 0.0532(2) 0.8243(2) 0.0215(7) Uani 1 1 d . . . .
H54 H 1.1186 0.0561 0.7997 0.026 Uiso 1 1 calc R . . .
C55 C 1.0166(3) -0.0143(2) 0.8649(2) 0.0235(7) Uani 1 1 d . . . .
C56 C 0.8952(4) -0.0208(2) 0.9021(2) 0.0251(8) Uani 1 1 d . . . .
H56 H 0.8828 -0.0654 0.9318 0.030 Uiso 1 1 calc R . . .
C57 C 0.7908(3) 0.0402(2) 0.8948(2) 0.0247(8) Uani 1 1 d . . . .
C58 C 0.8091(3) 0.1067(2) 0.8542(2) 0.0239(8) Uani 1 1 d . . . .
H58 H 0.7360 0.1473 0.8505 0.029 Uiso 1 1 calc R . . .
C59 C 0.6598(4) 0.0294(3) 0.9319(2) 0.0332(9) Uani 1 1 d . . . .
C60 C 1.1307(4) -0.0800(3) 0.8681(3) 0.0373(10) Uani 1 1 d . . . .
C61 C 1.0886(3) 0.1717(2) 0.70179(19) 0.0202(7) Uani 1 1 d . . . .
C62 C 1.1209(4) 0.0997(2) 0.6544(2) 0.0258(8) Uani 1 1 d . . . .
H62 H 1.0639 0.0656 0.6644 0.031 Uiso 1 1 calc R . . .
C63 C 1.2321(4) 0.0765(2) 0.5938(2) 0.0301(9) Uani 1 1 d . . . .
C67 C 1.2610(5) -0.0022(3) 0.5454(3) 0.0449(12) Uani 1 1 d . . . .
C64 C 1.3185(4) 0.1236(3) 0.5774(2) 0.0306(9) Uani 1 1 d . . . .
H64 H 1.3961 0.1070 0.5364 0.037 Uiso 1 1 calc R . . .
C65 C 1.2888(3) 0.1955(3) 0.6223(2) 0.0272(8) Uani 1 1 d . . . .
C66 C 1.1760(3) 0.2190(2) 0.6827(2) 0.0247(8) Uani 1 1 d . . . .
H66 H 1.1577 0.2692 0.7122 0.030 Uiso 1 1 calc R . . .
C68 C 1.3785(4) 0.2483(3) 0.6048(2) 0.0365(10) Uani 1 1 d . . . .
C46 C 0.8369(3) 0.2454(2) 0.6711(2) 0.0246(8) Uani 1 1 d . . . .
H46 H 0.9131 0.2160 0.6330 0.029 Uiso 1 1 calc R . . .
C51 C 0.4926(5) 0.3766(3) 0.8358(3) 0.0508(14) Uani 1 1 d . . . .
B1 B 0.9571(4) 0.1988(2) 0.7747(2) 0.0192(8) Uani 1 1 d . . . .
F1A F 1.0027(17) 0.5307(8) 0.8975(9) 0.075(4) Uani 0.64(3) 1 d . P B 1
F3A F 1.0114(9) 0.5040(6) 0.7850(5) 0.057(3) Uani 0.64(3) 1 d . P B 1
F2A F 0.8375(7) 0.5224(5) 0.8694(10) 0.065(3) Uani 0.64(3) 1 d . P B 1
H2 H 0.726(7) 0.763(4) 0.813(4) 0.11(3) Uiso 1 1 d . . . .
F4A F 1.219(2) 0.1902(12) 0.9631(11) 0.0501(11) Uani 0.212(6) 1 d . P A 2
F5A F 1.1958(18) 0.3063(13) 1.0039(11) 0.0664(15) Uani 0.212(6) 1 d . P A 2
F6A F 1.044(2) 0.2624(17) 1.0502(12) 0.0746(18) Uani 0.212(6) 1 d . P A 2
F1 F 1.0287(19) 0.5306(14) 0.8804(14) 0.055(5) Uani 0.36(3) 1 d . P B 2
F3 F 0.935(6) 0.5153(9) 0.804(2) 0.141(16) Uani 0.36(3) 1 d . P B 2
F2 F 0.8432(17) 0.5271(8) 0.920(2) 0.098(10) Uani 0.36(3) 1 d . P B 2
H1 H 0.849(5) 0.8896(14) 0.6261(19) 0.054(15) Uiso 1 1 d D . . .

loop_
_atom_site_aniso_label
_atom_site_aniso_U_11
_atom_site_aniso_U_22
_atom_site_aniso_U_33
_atom_site_aniso_U_23
_atom_site_aniso_U_13
_atom_site_aniso_U_12
Mo1 0.01905(16) 0.02423(17) 0.02742(18) 0.00049(12) -0.00835(12) -0.00753(12)
P1 0.0202(5) 0.0225(5) 0.0261(5) 0.0039(4) -0.0090(4) -0.0052(4)
P2 0.0177(4) 0.0225(5) 0.0221(5) 0.0051(4) -0.0091(4) -0.0055(3)
O1 0.0444(18) 0.0504(19) 0.0324(17) 0.0054(14) -0.0153(14) -0.0143(15)
F8 0.063(2) 0.117(3) 0.0494(18) 0.0502(18) -0.0251(15) -0.061(2)
F7 0.082(2) 0.082(2) 0.0312(15) 0.0063(15) -0.0274(15) -0.0239(18)
F4 0.086(3) 0.035(2) 0.061(3) 0.0307(17) -0.057(3) -0.0293(18)
F5 0.052(3) 0.119(4) 0.067(3) 0.056(3) -0.047(2) -0.054(3)
F6 0.091(5) 0.099(4) 0.0298(17) 0.000(2) -0.037(3) 0.004(3)
F14 0.0390(15) 0.0512(17) 0.0689(19) 0.0032(14) -0.0097(13) -0.0308(13)
F13 0.0223(12) 0.0539(17) 0.0702(19) 0.0284(14) -0.0080(12) -0.0131(11)
F15 0.0358(14) 0.0521(16) 0.0401(15) 0.0164(12) -0.0022(11) -0.0186(12)
F16 0.0458(18) 0.058(2) 0.146(4) 0.067(2) -0.032(2) -0.0129(15)
F17 0.0374(15) 0.0375(15) 0.0683(19) -0.0051(13) -0.0169(14) 0.0064(11)
F18 0.0496(17) 0.073(2) 0.067(2) -0.0018(16) -0.0431(16) 0.0048(15)
F19 0.075(2) 0.0534(18) 0.0379(16) -0.0146(13) 0.0051(14) -0.0160(15)
F20 0.138(3) 0.0311(16) 0.065(2) -0.0005(15) -0.038(2) 0.0126(18)
F21 0.068(2) 0.0552(19) 0.087(2) -0.0328(18) -0.0126(18) -0.0186(16)
F24 0.0516(16) 0.082(2) 0.0314(13) 0.0075(13) -0.0128(12) -0.0486(15)
F22 0.0227(14) 0.087(2) 0.093(3) -0.0077(19) 0.0023(14) -0.0210(15)
F23 0.0680(19) 0.084(2) 0.0394(15) 0.0272(15) -0.0247(14) -0.0542(17)
F10 0.078(3) 0.059(2) 0.178(5) -0.067(3) -0.041(3) 0.0109(19)
F11 0.0404(18) 0.216(5) 0.0296(17) -0.014(2) -0.0071(14) 0.049(2)
F12 0.0266(13) 0.072(2) 0.0589(18) -0.0078(15) -0.0191(12) 0.0067(13)
F9 0.0482(17) 0.106(3) 0.0501(17) 0.0412(17) -0.0329(14) -0.0268(17)
C6 0.034(2) 0.036(2) 0.0204(19) 0.0028(16) -0.0147(16) -0.0053(17)
N1 0.0176(14) 0.0255(16) 0.0278(16) 0.0057(13) -0.0131(12) -0.0058(12)
C39 0.0267(19) 0.030(2) 0.0198(18) 0.0060(15) -0.0104(15) -0.0110(15)
C3 0.0227(18) 0.030(2) 0.0267(19) 0.0065(15) -0.0138(15) -0.0062(15)
C19 0.0207(18) 0.035(2) 0.030(2) 0.0099(16) -0.0140(15) -0.0101(16)
C20 0.0217(18) 0.030(2) 0.035(2) 0.0071(16) -0.0179(16) -0.0075(15)
C21 0.031(2) 0.043(3) 0.039(2) 0.011(2) -0.0107(18) -0.0134(19)
C22 0.038(3) 0.055(3) 0.058(3) 0.026(3) -0.012(2) -0.018(2)
C23 0.047(3) 0.040(3) 0.106(5) 0.029(3) -0.039(3) -0.022(2)
C24 0.054(3) 0.034(3) 0.085(4) 0.004(3) -0.046(3) -0.013(2)
C25 0.033(2) 0.041(3) 0.048(3) 0.005(2) -0.026(2) -0.0080(19)
C2 0.0202(17) 0.029(2) 0.0249(19) 0.0037(15) -0.0102(14) -0.0081(15)
C5 0.0232(18) 0.0205(18) 0.0245(18) 0.0073(14) -0.0094(14) -0.0065(14)
N2 0.0224(16) 0.0297(17) 0.0214(15) 0.0026(13) -0.0104(13) -0.0066(13)
C7 0.034(2) 0.031(2) 0.0156(17) 0.0030(15) -0.0096(15) -0.0019(16)
C12 0.043(2) 0.031(2) 0.022(2) 0.0083(16) -0.0016(17) 0.0017(18)
C11 0.033(2) 0.060(3) 0.037(3) 0.024(2) 0.004(2) 0.000(2)
C10 0.043(3) 0.075(4) 0.031(2) 0.014(2) 0.004(2) -0.029(3)
C9 0.075(4) 0.039(3) 0.029(2) -0.002(2) 0.011(2) -0.018(3)
C8 0.041(2) 0.034(2) 0.028(2) -0.0013(18) 0.0042(18) -0.0009(19)
C4 0.0180(17) 0.0270(19) 0.0270(19) 0.0033(15) -0.0072(14) -0.0064(14)
C26 0.0256(19) 0.0228(18) 0.0239(18) 0.0034(14) -0.0125(15) -0.0049(14)
C27 0.028(2) 0.028(2) 0.050(3) -0.0031(19) -0.0092(19) -0.0072(17)
C28 0.030(2) 0.035(3) 0.063(3) -0.009(2) -0.011(2) 0.0023(19)
C29 0.060(3) 0.026(2) 0.048(3) -0.005(2) -0.029(2) 0.006(2)
C30 0.075(4) 0.024(2) 0.042(3) 0.0094(19) -0.026(3) -0.019(2)
C31 0.042(2) 0.032(2) 0.034(2) 0.0063(18) -0.0123(19) -0.0134(19)
C13 0.0279(19) 0.0244(19) 0.0275(19) 0.0062(15) -0.0130(16) -0.0075(15)
C18 0.030(2) 0.032(2) 0.065(3) 0.003(2) -0.014(2) -0.0097(18)
C17 0.041(3) 0.028(2) 0.073(3) 0.010(2) -0.020(2) -0.015(2)
C16 0.041(2) 0.0214(19) 0.043(2) 0.0059(17) -0.021(2) -0.0065(17)
C15 0.029(2) 0.034(3) 0.080(4) -0.009(2) -0.011(2) -0.0003(19)
C14 0.028(2) 0.028(2) 0.079(4) -0.003(2) -0.006(2) -0.0128(18)
C32 0.097(5) 0.040(3) 0.092(5) 0.002(3) -0.080(4) -0.001(3)
C36 0.030(3) 0.125(6) 0.055(4) -0.038(4) -0.025(3) 0.011(3)
C35 0.041(3) 0.112(5) 0.047(3) -0.006(3) -0.008(2) -0.047(3)
C34 0.049(3) 0.050(3) 0.046(3) -0.004(2) -0.024(2) -0.024(2)
C33 0.034(2) 0.050(3) 0.035(2) 0.005(2) -0.0184(19) -0.012(2)
C1 0.027(2) 0.032(2) 0.026(2) 0.0068(16) -0.0095(16) -0.0119(16)
C48 0.028(2) 0.026(2) 0.045(2) 0.0127(17) -0.0239(18) -0.0126(16)
C49 0.0238(19) 0.0229(19) 0.040(2) 0.0025(16) -0.0159(17) -0.0061(15)
C50 0.0239(18) 0.0198(18) 0.030(2) 0.0020(15) -0.0146(15) -0.0070(14)
C45 0.0195(17) 0.0211(18) 0.0263(18) 0.0061(14) -0.0090(14) -0.0117(14)
C37 0.0138(16) 0.0212(17) 0.0212(17) 0.0023(14) -0.0039(13) -0.0065(13)
C42 0.0193(17) 0.0256(19) 0.0240(18) 0.0059(14) -0.0084(14) -0.0095(14)
C41 0.0244(18) 0.0238(19) 0.0252(19) 0.0023(15) -0.0056(15) -0.0098(15)
C43 0.040(3) 0.027(2) 0.056(3) 0.002(2) -0.022(2) -0.0096(19)
C52 0.032(2) 0.079(4) 0.038(3) 0.036(3) -0.021(2) -0.030(2)
C47 0.030(2) 0.037(2) 0.033(2) 0.0189(17) -0.0184(17) -0.0228(17)
C38 0.0183(17) 0.0223(18) 0.0204(17) 0.0032(14) -0.0052(13) -0.0072(14)
C44 0.059(3) 0.037(3) 0.035(2) 0.0098(19) -0.029(2) -0.021(2)
C40 0.030(2) 0.029(2) 0.0233(19) 0.0015(15) -0.0102(15) -0.0142(16)
C53 0.0221(17) 0.0206(17) 0.0199(17) 0.0033(14) -0.0080(14) -0.0086(14)
C54 0.0189(17) 0.0250(19) 0.0236(18) 0.0027(14) -0.0072(14) -0.0105(14)
C55 0.0244(18) 0.0246(19) 0.0255(19) 0.0073(15) -0.0112(15) -0.0096(15)
C56 0.030(2) 0.0238(19) 0.0254(19) 0.0061(15) -0.0090(15) -0.0130(15)
C57 0.0228(18) 0.0247(19) 0.0276(19) 0.0035(15) -0.0056(15) -0.0107(15)
C58 0.0183(17) 0.0244(19) 0.0282(19) 0.0059(15) -0.0054(14) -0.0066(14)
C59 0.027(2) 0.038(2) 0.036(2) 0.0114(18) -0.0063(17) -0.0144(18)
C60 0.032(2) 0.035(2) 0.049(3) 0.020(2) -0.017(2) -0.0108(18)
C61 0.0171(16) 0.0241(18) 0.0201(17) 0.0052(14) -0.0075(13) -0.0050(14)
C62 0.0266(19) 0.0233(19) 0.028(2) 0.0061(15) -0.0084(15) -0.0072(15)
C63 0.032(2) 0.026(2) 0.028(2) 0.0027(16) -0.0089(16) 0.0000(16)
C67 0.049(3) 0.030(2) 0.043(3) -0.004(2) -0.007(2) 0.004(2)
C64 0.0197(18) 0.041(2) 0.0240(19) 0.0046(17) -0.0043(15) 0.0007(16)
C65 0.0172(17) 0.044(2) 0.0227(19) 0.0049(16) -0.0065(14) -0.0112(16)
C66 0.0204(18) 0.032(2) 0.0232(18) 0.0004(15) -0.0062(14) -0.0099(15)
C68 0.026(2) 0.063(3) 0.024(2) 0.006(2) -0.0048(16) -0.020(2)
C46 0.0229(18) 0.029(2) 0.0275(19) 0.0145(15) -0.0091(15) -0.0155(15)
C51 0.037(3) 0.047(3) 0.067(3) -0.020(2) -0.031(2) 0.009(2)
B1 0.0152(18) 0.0197(19) 0.024(2) 0.0026(15) -0.0071(15) -0.0059(15)
F1A 0.152(11) 0.026(4) 0.073(6) -0.003(4) -0.072(7) -0.026(5)
F3A 0.089(6) 0.034(4) 0.050(4) 0.021(2) -0.014(4) -0.027(4)
F2A 0.037(3) 0.034(3) 0.110(9) 0.018(5) -0.012(4) 0.001(2)
F4A 0.086(3) 0.035(2) 0.061(3) 0.0307(17) -0.057(3) -0.0293(18)
F5A 0.052(3) 0.119(4) 0.067(3) 0.056(3) -0.047(2) -0.054(3)
F6A 0.091(5) 0.099(4) 0.0298(17) 0.000(2) -0.037(3) 0.004(3)
F1 0.046(7) 0.039(8) 0.106(14) 0.038(8) -0.042(7) -0.037(5)
F3 0.32(4) 0.023(6) 0.15(2) 0.011(11) -0.20(3) -0.019(17)
F2 0.065(8) 0.023(5) 0.15(2) -0.006(8) 0.030(11) 0.003(5)

loop_
_atom_type_symbol
_atom_type_description
_atom_type_scat_dispersion_real
_atom_type_scat_dispersion_imag
_atom_type_scat_source
C C 0.0033 0.0016 'International Tables Vol C Tables 4.2.6.8 and 6.1.1.4'
H H 0.0000 0.0000 'International Tables Vol C Tables 4.2.6.8 and 6.1.1.4'
B B 0.0013 0.0007 'International Tables Vol C Tables 4.2.6.8 and 6.1.1.4'
F F 0.0171 0.0103 'International Tables Vol C Tables 4.2.6.8 and 6.1.1.4'
Mo Mo -1.6832 0.6857 'International Tables Vol C Tables 4.2.6.8 and 6.1.1.4'
N N 0.0061 0.0033 'International Tables Vol C Tables 4.2.6.8 and 6.1.1.4'
O O 0.0106 0.0060 'International Tables Vol C Tables 4.2.6.8 and 6.1.1.4'
P P 0.1023 0.0942 'International Tables Vol C Tables 4.2.6.8 and 6.1.1.4'

loop_
_geom_angle_atom_site_label_1
_geom_angle_atom_site_label_2
_geom_angle_atom_site_label_3
_geom_angle
P1 Mo1 P2 75.86(3)
P1 Mo1 H1 78.3(17)
P2 Mo1 H1 136.8(16)
C32 Mo1 P1 129.07(19)
C32 Mo1 P2 92.75(16)
C32 Mo1 C33 34.54(17)
C32 Mo1 H1 130.3(16)
C36 Mo1 P1 160.50(14)
C36 Mo1 P2 110.1(2)
C36 Mo1 C32 34.7(2)
C36 Mo1 C33 57.85(17)
C36 Mo1 H1 105.8(18)
C35 Mo1 P1 136.80(18)
C35 Mo1 P2 144.8(2)
C35 Mo1 C32 58.0(3)
C35 Mo1 C36 34.7(2)
C35 Mo1 C34 35.38(18)
C35 Mo1 C33 58.51(18)
C35 Mo1 H1 73.9(17)
C34 Mo1 P1 106.21(13)
C34 Mo1 P2 144.07(13)
C34 Mo1 C32 57.40(19)
C34 Mo1 C36 57.7(2)
C34 Mo1 C33 34.69(17)
C34 Mo1 H1 76.6(14)
C33 Mo1 P1 102.68(11)
C33 Mo1 P2 109.38(12)
C33 Mo1 H1 109.7(13)
C1 Mo1 P1 101.22(12)
C1 Mo1 P2 79.99(12)
C1 Mo1 C32 125.8(2)
C1 Mo1 C36 98.14(18)
C1 Mo1 C35 100.71(18)
C1 Mo1 C34 132.40(17)
C1 Mo1 C33 155.83(16)
C1 Mo1 H1 71.8(12)
C3 P1 Mo1 116.66(13)
C3 P1 C4 99.05(17)
C4 P1 Mo1 113.31(12)
C13 P1 Mo1 122.27(13)
C13 P1 C3 101.64(17)
C13 P1 C4 100.33(17)
C2 P2 Mo1 117.20(13)
C2 P2 C5 99.63(17)
C5 P2 Mo1 113.38(12)
C26 P2 Mo1 120.74(13)
C26 P2 C2 101.34(17)
C26 P2 C5 101.38(17)
H6A C6 H6B 107.7
N2 C6 H6A 108.8
N2 C6 H6B 108.8
C7 C6 H6A 108.8
C7 C6 H6B 108.8
C7 C6 N2 114.0(3)
C3 N1 C19 110.9(3)
C3 N1 C2 113.3(3)
C2 N1 C19 111.5(3)
C38 C39 C44 120.8(4)
C38 C39 C40 120.7(3)
C40 C39 C44 118.4(3)
P1 C3 H3A 109.3
P1 C3 H3B 109.3
N1 C3 P1 111.5(2)
N1 C3 H3A 109.3
N1 C3 H3B 109.3
H3A C3 H3B 108.0
N1 C19 H19A 109.3
N1 C19 H19B 109.3
N1 C19 C20 111.8(3)
H19A C19 H19B 107.9
C20 C19 H19A 109.3
C20 C19 H19B 109.3
C21 C20 C19 119.8(4)
C25 C20 C19 120.9(4)
C25 C20 C21 119.3(4)
C20 C21 H21 120.0
C22 C21 C20 120.0(4)
C22 C21 H21 120.0
C21 C22 H22 119.8
C21 C22 C23 120.5(5)
C23 C22 H22 119.8
C22 C23 H23 120.0
C24 C23 C22 119.9(5)
C24 C23 H23 120.0
C23 C24 H24 120.0
C23 C24 C25 119.9(5)
C25 C24 H24 120.0
C20 C25 C24 120.3(5)
C20 C25 H25 119.9
C24 C25 H25 119.9
P2 C2 H2A 109.2
P2 C2 H2B 109.2
N1 C2 P2 112.1(2)
N1 C2 H2A 109.2
N1 C2 H2B 109.2
H2A C2 H2B 107.9
P2 C5 H5A 109.7
P2 C5 H5B 109.7
H5A C5 H5B 108.2
N2 C5 P2 109.8(2)
N2 C5 H5A 109.7
N2 C5 H5B 109.7
C6 N2 H2 101(5)
C5 N2 C6 112.0(3)
C5 N2 C4 114.3(3)
C5 N2 H2 104(5)
C4 N2 C6 113.6(3)
C4 N2 H2 110(5)
C12 C7 C6 121.0(4)
C12 C7 C8 118.2(4)
C8 C7 C6 120.7(4)
C7 C12 H12 119.6
C11 C12 C7 120.8(4)
C11 C12 H12 119.6
C12 C11 H11 119.8
C10 C11 C12 120.4(4)
C10 C11 H11 119.8
C11 C10 H10 120.0
C11 C10 C9 120.1(5)
C9 C10 H10 120.0
C10 C9 H9 120.3
C10 C9 C8 119.5(5)
C8 C9 H9 120.3
C7 C8 H8 119.5
C9 C8 C7 121.0(4)
C9 C8 H8 119.5
P1 C4 H4A 109.7
P1 C4 H4B 109.7
N2 C4 P1 110.0(2)
N2 C4 H4A 109.7
N2 C4 H4B 109.7
H4A C4 H4B 108.2
C27 C26 P2 119.1(3)
C27 C26 C31 119.6(4)
C31 C26 P2 121.3(3)
C26 C27 H27 119.8
C26 C27 C28 120.3(4)
C28 C27 H27 119.8
C27 C28 H28 120.2
C29 C28 C27 119.6(4)
C29 C28 H28 120.2
C28 C29 H29 120.0
C30 C29 C28 120.0(4)
C30 C29 H29 120.0
C29 C30 H30 119.7
C31 C30 C29 120.5(4)
C31 C30 H30 119.7
C26 C31 H31 120.0
C30 C31 C26 119.9(4)
C30 C31 H31 120.0
C18 C13 P1 120.5(3)
C14 C13 P1 121.7(3)
C14 C13 C18 117.8(4)
C13 C18 H18 120.1
C17 C18 C13 119.7(4)
C17 C18 H18 120.1
C18 C17 H17 119.6
C16 C17 C18 120.7(4)
C16 C17 H17 119.6
C17 C16 H16 120.4
C15 C16 C17 119.3(4)
C15 C16 H16 120.4
C16 C15 H15 119.5
C16 C15 C14 121.1(4)
C14 C15 H15 119.5
C13 C14 C15 121.4(4)
C13 C14 H14 119.3
C15 C14 H14 119.3
Mo1 C32 H32 122.0
C36 C32 Mo1 70.9(3)
C36 C32 H32 126.0
C36 C32 C33 107.9(5)
C33 C32 Mo1 72.8(3)
C33 C32 H32 126.0
Mo1 C36 H36 120.2
C32 C36 Mo1 74.4(3)
C32 C36 H36 125.5
C35 C36 Mo1 71.5(3)
C35 C36 C32 108.9(5)
C35 C36 H36 125.5
Mo1 C35 H35 118.6
C36 C35 Mo1 73.8(3)
C36 C35 H35 126.3
C36 C35 C34 107.5(5)
C34 C35 Mo1 73.4(3)
C34 C35 H35 126.3
Mo1 C34 H34 120.3
C35 C34 Mo1 71.3(3)
C35 C34 H34 125.5
C33 C34 Mo1 74.6(2)
C33 C34 C35 108.9(5)
C33 C34 H34 125.5
Mo1 C33 H33 121.8
C32 C33 Mo1 72.6(3)
C32 C33 H33 126.6
C34 C33 Mo1 70.7(2)
C34 C33 C32 106.7(5)
C34 C33 H33 126.6
O1 C1 Mo1 178.2(3)
C49 C48 H48 120.9
C47 C48 H48 120.9
C47 C48 C49 118.1(3)
C48 C49 C50 121.4(4)
C48 C49 C51 118.8(4)
C50 C49 C51 119.7(4)
C49 C50 H50 119.0
C49 C50 C45 122.0(3)
C45 C50 H50 119.0
C50 C45 C46 115.4(3)
C50 C45 B1 120.3(3)
C46 C45 B1 124.2(3)
C42 C37 C38 115.9(3)
C42 C37 B1 122.3(3)
C38 C37 B1 121.3(3)
C37 C42 H42 119.1
C37 C42 C41 121.9(3)
C41 C42 H42 119.1
C42 C41 C43 118.8(3)
C40 C41 C42 121.1(3)
C40 C41 C43 120.1(3)
F1A C43 C41 112.7(8)
F1A C43 F3A 105.0(9)
F3A C43 C41 110.0(5)
F2A C43 C41 114.1(5)
F2A C43 F1A 111.9(9)
F2A C43 F3A 102.3(7)
F1 C43 C41 114.3(11)
F1 C43 F2 94.0(14)
F3 C43 C41 121.0(8)
F3 C43 F1 111(2)
F3 C43 F2 105.1(16)
F2 C43 C41 106.8(9)
F8 C52 C47 110.8(4)
F7 C52 F8 107.9(4)
F7 C52 F9 107.6(4)
F7 C52 C47 113.5(4)
F9 C52 F8 104.8(4)
F9 C52 C47 111.8(4)
C48 C47 C52 120.2(4)
C48 C47 C46 120.9(4)
C46 C47 C52 118.9(4)
C39 C38 C37 122.2(3)
C39 C38 H38 118.9
C37 C38 H38 118.9
F4 C44 F5 103.0(5)
F4 C44 C39 114.3(3)
F5 C44 C39 111.8(4)
F6 C44 F4 105.7(4)
F6 C44 F5 103.8(4)
F6 C44 C39 116.8(4)
F4A C44 C39 115.2(10)
F4A C44 F5A 116.6(13)
F4A C44 F6A 117.4(15)
F5A C44 C39 111.4(8)
F5A C44 F6A 93.1(12)
F6A C44 C39 100.2(8)
C39 C40 H40 120.9
C41 C40 C39 118.2(3)
C41 C40 H40 120.9
C54 C53 C58 114.7(3)
C54 C53 B1 121.4(3)
C58 C53 B1 123.8(3)
C53 C54 H54 118.3
C55 C54 C53 123.4(3)
C55 C54 H54 118.3
C54 C55 C60 119.8(3)
C56 C55 C54 120.4(3)
C56 C55 C60 119.8(4)
C55 C56 H56 121.0
C55 C56 C57 118.0(4)
C57 C56 H56 121.0
C56 C57 C59 117.2(3)
C58 C57 C56 120.8(3)
C58 C57 C59 122.0(3)
C53 C58 H58 118.8
C57 C58 C53 122.5(3)
C57 C58 H58 118.8
F14 C59 C57 111.4(3)
F13 C59 F14 107.0(3)
F13 C59 C57 113.6(3)
F15 C59 F14 105.3(3)
F15 C59 F13 106.7(3)
F15 C59 C57 112.3(3)
F16 C60 C55 112.9(3)
F17 C60 F16 103.6(4)
F17 C60 C55 112.7(4)
F18 C60 F16 108.8(4)
F18 C60 F17 105.3(4)
F18 C60 C55 112.9(4)
C62 C61 B1 122.6(3)
C66 C61 C62 115.3(3)
C66 C61 B1 122.1(3)
C61 C62 H62 118.7
C63 C62 C61 122.5(4)
C63 C62 H62 118.7
C62 C63 C67 119.6(4)
C62 C63 C64 120.9(4)
C64 C63 C67 119.5(4)
F19 C67 F21 106.0(4)
F19 C67 C63 112.5(4)
F20 C67 F19 107.4(4)
F20 C67 F21 105.4(4)
F20 C67 C63 112.1(4)
F21 C67 C63 112.9(4)
C63 C64 H64 121.0
C65 C64 C63 118.1(3)
C65 C64 H64 121.0
C64 C65 C66 120.8(4)
C64 C65 C68 119.2(3)
C66 C65 C68 120.0(4)
C61 C66 H66 118.8
C65 C66 C61 122.4(3)
C65 C66 H66 118.8
F24 C68 F22 106.5(3)
F24 C68 F23 104.8(4)
F24 C68 C65 113.7(3)
F22 C68 C65 112.4(4)
F23 C68 F22 106.2(3)
F23 C68 C65 112.6(3)
C45 C46 H46 118.9
C47 C46 C45 122.2(4)
C47 C46 H46 118.9
F10 C51 C49 110.3(5)
F11 C51 F10 108.1(5)
F11 C51 F12 106.8(5)
F11 C51 C49 114.0(4)
F12 C51 F10 104.0(4)
F12 C51 C49 113.0(4)
C45 B1 C37 110.0(3)
C45 B1 C53 111.1(3)
C53 B1 C37 109.6(3)
C61 B1 C45 109.8(3)
C61 B1 C37 106.7(3)
C61 B1 C53 109.5(3)

loop_
_geom_bond_atom_site_label_1
_geom_bond_atom_site_label_2
_geom_bond_distance
Mo1 P1 2.3763(10)
Mo1 P2 2.3880(10)
Mo1 C32 2.359(5)
Mo1 C36 2.314(5)
Mo1 C35 2.286(5)
Mo1 C34 2.313(4)
Mo1 C33 2.362(4)
Mo1 C1 1.946(4)
Mo1 H1 1.605(19)
P1 C3 1.852(4)
P1 C4 1.882(4)
P1 C13 1.827(4)
P2 C2 1.842(3)
P2 C5 1.868(4)
P2 C26 1.824(4)
O1 C1 1.168(5)
F8 C52 1.350(5)
F7 C52 1.303(6)
F4 C44 1.360(6)
F5 C44 1.372(6)
F6 C44 1.296(6)
F14 C59 1.348(5)
F13 C59 1.337(5)
F15 C59 1.329(5)
F16 C60 1.342(5)
F17 C60 1.335(5)
F18 C60 1.328(5)
F19 C67 1.327(6)
F20 C67 1.310(6)
F21 C67 1.331(6)
F24 C68 1.331(5)
F22 C68 1.336(5)
F23 C68 1.331(5)
F10 C51 1.351(6)
F11 C51 1.286(7)
F12 C51 1.334(5)
F9 C52 1.335(5)
C6 H6A 0.9900
C6 H6B 0.9900
C6 N2 1.506(5)
C6 C7 1.490(6)
N1 C3 1.458(5)
N1 C19 1.478(4)
N1 C2 1.462(4)
C39 C38 1.386(5)
C39 C44 1.486(5)
C39 C40 1.390(5)
C3 H3A 0.9900
C3 H3B 0.9900
C19 H19A 0.9900
C19 H19B 0.9900
C19 C20 1.510(6)
C20 C21 1.390(6)
C20 C25 1.382(6)
C21 H21 0.9500
C21 C22 1.377(7)
C22 H22 0.9500
C22 C23 1.387(8)
C23 H23 0.9500
C23 C24 1.365(8)
C24 H24 0.9500
C24 C25 1.399(7)
C25 H25 0.9500
C2 H2A 0.9900
C2 H2B 0.9900
C5 H5A 0.9900
C5 H5B 0.9900
C5 N2 1.488(5)
N2 C4 1.491(5)
N2 H2 0.89(7)
C7 C12 1.382(5)
C7 C8 1.385(6)
C12 H12 0.9500
C12 C11 1.377(7)
C11 H11 0.9500
C11 C10 1.365(7)
C10 H10 0.9500
C10 C9 1.378(7)
C9 H9 0.9500
C9 C8 1.383(7)
C8 H8 0.9500
C4 H4A 0.9900
C4 H4B 0.9900
C26 C27 1.380(6)
C26 C31 1.389(6)
C27 H27 0.9500
C27 C28 1.394(6)
C28 H28 0.9500
C28 C29 1.380(7)
C29 H29 0.9500
C29 C30 1.380(7)
C30 H30 0.9500
C30 C31 1.379(6)
C31 H31 0.9500
C13 C18 1.401(6)
C13 C14 1.365(6)
C18 H18 0.9500
C18 C17 1.395(6)
C17 H17 0.9500
C17 C16 1.371(6)
C16 H16 0.9500
C16 C15 1.343(6)
C15 H15 0.9500
C15 C14 1.388(6)
C14 H14 0.9500
C32 H32 0.9500
C32 C36 1.395(9)
C32 C33 1.401(7)
C36 H36 0.9500
C36 C35 1.372(9)
C35 H35 0.9500
C35 C34 1.398(7)
C34 H34 0.9500
C34 C33 1.394(7)
C33 H33 0.9500
C48 H48 0.9500
C48 C49 1.377(6)
C48 C47 1.371(6)
C49 C50 1.395(5)
C49 C51 1.487(6)
C50 H50 0.9500
C50 C45 1.395(5)
C45 C46 1.402(5)
C45 B1 1.643(5)
C37 C42 1.396(5)
C37 C38 1.399(5)
C37 B1 1.655(5)
C42 H42 0.9500
C42 C41 1.397(5)
C41 C43 1.500(6)
C41 C40 1.371(5)
C43 F1A 1.291(11)
C43 F3A 1.370(9)
C43 F2A 1.281(8)
C43 F1 1.331(18)
C43 F3 1.183(17)
C43 F2 1.435(19)
C52 C47 1.509(6)
C47 C46 1.402(5)
C38 H38 0.9500
C44 F4A 1.09(2)
C44 F5A 1.285(18)
C44 F6A 1.48(3)
C40 H40 0.9500
C53 C54 1.390(5)
C53 C58 1.409(5)
C53 B1 1.645(5)
C54 H54 0.9500
C54 C55 1.390(5)
C55 C56 1.374(5)
C55 C60 1.487(5)
C56 H56 0.9500
C56 C57 1.395(5)
C57 C58 1.379(5)
C57 C59 1.497(5)
C58 H58 0.9500
C61 C62 1.402(5)
C61 C66 1.394(5)
C61 B1 1.643(5)
C62 H62 0.9500
C62 C63 1.379(5)
C63 C67 1.511(6)
C63 C64 1.382(6)
C64 H64 0.9500
C64 C65 1.379(6)
C65 C66 1.389(5)
C65 C68 1.485(6)
C66 H66 0.9500
C46 H46 0.9500

loop_
_geom_torsion_atom_site_label_1
_geom_torsion_atom_site_label_2
_geom_torsion_atom_site_label_3
_geom_torsion_atom_site_label_4
_geom_torsion
Mo1 P1 C3 N1 72.7(3)
Mo1 P1 C4 N2 -11.4(3)
Mo1 P1 C13 C18 8.9(4)
Mo1 P1 C13 C14 -171.9(3)
Mo1 P2 C2 N1 -70.5(3)
Mo1 P2 C5 N2 14.1(3)
Mo1 P2 C26 C27 -16.9(4)
Mo1 P2 C26 C31 164.5(3)
Mo1 C32 C36 C35 63.7(4)
Mo1 C32 C33 C34 -62.9(3)
Mo1 C36 C35 C34 66.2(3)
Mo1 C35 C34 C33 65.6(3)
Mo1 C34 C33 C32 64.2(3)
P1 C13 C18 C17 -178.6(4)
P1 C13 C14 C15 179.1(4)
P2 C5 N2 C6 -159.7(2)
P2 C5 N2 C4 69.3(3)
P2 C26 C27 C28 -179.5(3)
P2 C26 C31 C30 -179.3(3)
F8 C52 C47 C48 112.3(4)
F8 C52 C47 C46 -66.3(6)
F7 C52 C47 C48 -126.2(4)
F7 C52 C47 C46 55.2(5)
F9 C52 C47 C48 -4.2(6)
F9 C52 C47 C46 177.2(4)
C6 N2 C4 P1 158.7(3)
C6 C7 C12 C11 -179.9(4)
C6 C7 C8 C9 179.8(4)
N1 C19 C20 C21 67.4(5)
N1 C19 C20 C25 -115.2(4)
C3 P1 C4 N2 112.9(3)
C3 P1 C13 C18 -123.3(4)
C3 P1 C13 C14 55.9(4)
C3 N1 C19 C20 -166.6(3)
C3 N1 C2 P2 69.2(3)
C19 N1 C3 P1 163.7(3)
C19 N1 C2 P2 -164.9(3)
C19 C20 C21 C22 177.0(4)
C19 C20 C25 C24 -176.6(4)
C20 C21 C22 C23 -0.5(7)
C21 C20 C25 C24 0.8(6)
C21 C22 C23 C24 0.9(7)
C22 C23 C24 C25 -0.5(7)
C23 C24 C25 C20 -0.4(7)
C25 C20 C21 C22 -0.4(6)
C2 P2 C5 N2 -111.2(3)
C2 P2 C26 C27 114.5(3)
C2 P2 C26 C31 -64.1(3)
C2 N1 C3 P1 -70.1(3)
C2 N1 C19 C20 66.2(4)
C5 P2 C2 N1 52.2(3)
C5 P2 C26 C27 -143.1(3)
C5 P2 C26 C31 38.3(3)
C5 N2 C4 P1 -71.1(3)
N2 C6 C7 C12 -85.9(4)
N2 C6 C7 C8 95.7(4)
C7 C6 N2 C5 -62.2(4)
C7 C6 N2 C4 69.2(4)
C7 C12 C11 C10 0.8(7)
C12 C7 C8 C9 1.3(6)
C12 C11 C10 C9 0.1(8)
C11 C10 C9 C8 -0.2(8)
C10 C9 C8 C7 -0.5(7)
C8 C7 C12 C11 -1.5(6)
C4 P1 C3 N1 -49.2(3)
C4 P1 C13 C18 135.1(4)
C4 P1 C13 C14 -45.7(4)
C26 P2 C2 N1 156.0(3)
C26 P2 C5 N2 145.0(2)
C26 C27 C28 C29 -0.9(7)
C27 C26 C31 C30 2.1(6)
C27 C28 C29 C30 1.6(7)
C28 C29 C30 C31 -0.4(7)
C29 C30 C31 C26 -1.4(7)
C31 C26 C27 C28 -0.9(6)
C13 P1 C3 N1 -151.8(3)
C13 P1 C4 N2 -143.5(2)
C13 C18 C17 C16 -1.1(7)
C18 C13 C14 C15 -1.6(7)
C18 C17 C16 C15 -0.7(8)
C17 C16 C15 C14 1.3(8)
C16 C15 C14 C13 -0.1(8)
C14 C13 C18 C17 2.2(7)
C32 C36 C35 Mo1 -65.6(4)
C32 C36 C35 C34 0.6(6)
C36 C32 C33 Mo1 62.6(3)
C36 C32 C33 C34 -0.4(5)
C36 C35 C34 Mo1 -66.4(3)
C36 C35 C34 C33 -0.8(5)
C35 C34 C33 Mo1 -63.5(3)
C35 C34 C33 C32 0.7(5)
C33 C32 C36 Mo1 -63.8(3)
C33 C32 C36 C35 -0.2(6)
C48 C49 C50 C45 -1.7(6)
C48 C49 C51 F10 -80.3(5)
C48 C49 C51 F11 157.8(4)
C48 C49 C51 F12 35.6(6)
C48 C47 C46 C45 -1.2(6)
C49 C48 C47 C52 -178.4(4)
C49 C48 C47 C46 0.2(6)
C49 C50 C45 C46 0.8(5)
C49 C50 C45 B1 -179.3(3)
C50 C49 C51 F10 96.6(5)
C50 C49 C51 F11 -25.2(6)
C50 C49 C51 F12 -147.4(4)
C50 C45 C46 C47 0.6(5)
C50 C45 B1 C37 -49.3(4)
C50 C45 B1 C53 72.2(4)
C50 C45 B1 C61 -166.5(3)
C37 C42 C41 C43 -179.0(4)
C37 C42 C41 C40 0.0(6)
C42 C37 C38 C39 -1.3(5)
C42 C37 B1 C45 -31.2(4)
C42 C37 B1 C53 -153.5(3)
C42 C37 B1 C61 87.9(4)
C42 C41 C43 F1A -176.6(10)
C42 C41 C43 F3A -59.8(7)
C42 C41 C43 F2A 54.5(11)
C42 C41 C43 F1 -159.5(12)
C42 C41 C43 F3 -22(4)
C42 C41 C43 F2 98.0(19)
C42 C41 C40 C39 -0.8(6)
C43 C41 C40 C39 178.1(4)
C52 C47 C46 C45 177.5(4)
C47 C48 C49 C50 1.2(6)
C47 C48 C49 C51 178.1(4)
C38 C39 C44 F4 3.8(6)
C38 C39 C44 F5 120.4(5)
C38 C39 C44 F6 -120.3(5)
C38 C39 C44 F4A 34.3(13)
C38 C39 C44 F5A 169.9(11)
C38 C39 C44 F6A -92.7(11)
C38 C39 C40 C41 0.6(6)
C38 C37 C42 C41 1.0(5)
C38 C37 B1 C45 156.9(3)
C38 C37 B1 C53 34.5(4)
C38 C37 B1 C61 -84.0(4)
C44 C39 C38 C37 -179.0(4)
C44 C39 C40 C41 -179.9(4)
C40 C39 C38 C37 0.5(5)
C40 C39 C44 F4 -175.6(4)
C40 C39 C44 F5 -59.1(6)
C40 C39 C44 F6 60.3(6)
C40 C39 C44 F4A -145.2(12)
C40 C39 C44 F5A -9.6(12)
C40 C39 C44 F6A 87.8(11)
C40 C41 C43 F1A 4.4(11)
C40 C41 C43 F3A 121.2(6)
C40 C41 C43 F2A -124.6(10)
C40 C41 C43 F1 21.5(13)
C40 C41 C43 F3 159(4)
C40 C41 C43 F2 -81.0(19)
C53 C54 C55 C56 -0.7(6)
C53 C54 C55 C60 179.4(4)
C54 C53 C58 C57 1.9(5)
C54 C53 B1 C45 158.4(3)
C54 C53 B1 C37 -79.9(4)
C54 C53 B1 C61 36.8(4)
C54 C55 C56 C57 2.9(5)
C54 C55 C60 F16 -168.0(4)
C54 C55 C60 F17 -51.1(5)
C54 C55 C60 F18 68.1(5)
C55 C56 C57 C58 -2.7(5)
C55 C56 C57 C59 176.4(3)
C56 C55 C60 F16 12.0(6)
C56 C55 C60 F17 128.9(4)
C56 C55 C60 F18 -111.9(4)
C56 C57 C58 C53 0.3(6)
C56 C57 C59 F14 -61.3(5)
C56 C57 C59 F13 177.7(3)
C56 C57 C59 F15 56.5(5)
C58 C53 C54 C55 -1.7(5)
C58 C53 B1 C45 -25.0(5)
C58 C53 B1 C37 96.7(4)
C58 C53 B1 C61 -146.5(3)
C58 C57 C59 F14 117.8(4)
C58 C57 C59 F13 -3.2(6)
C58 C57 C59 F15 -124.4(4)
C59 C57 C58 C53 -178.8(4)
C60 C55 C56 C57 -177.1(4)
C61 C62 C63 C67 179.7(4)
C61 C62 C63 C64 0.6(6)
C62 C61 C66 C65 -1.6(5)
C62 C61 B1 C45 -82.4(4)
C62 C61 B1 C37 158.4(3)
C62 C61 B1 C53 39.9(4)
C62 C63 C67 F19 160.0(4)
C62 C63 C67 F20 -78.8(6)
C62 C63 C67 F21 40.1(6)
C62 C63 C64 C65 -1.5(6)
C63 C64 C65 C66 0.8(6)
C63 C64 C65 C68 -178.6(4)
C67 C63 C64 C65 179.5(4)
C64 C63 C67 F19 -20.9(6)
C64 C63 C67 F20 100.3(5)
C64 C63 C67 F21 -140.8(4)
C64 C65 C66 C61 0.8(6)
C64 C65 C68 F24 -154.0(4)
C64 C65 C68 F22 -32.9(5)
C64 C65 C68 F23 87.0(5)
C66 C61 C62 C63 0.9(5)
C66 C61 B1 C45 97.6(4)
C66 C61 B1 C37 -21.6(4)
C66 C61 B1 C53 -140.1(3)
C66 C65 C68 F24 26.6(6)
C66 C65 C68 F22 147.7(4)
C66 C65 C68 F23 -92.4(4)
C68 C65 C66 C61 -179.8(4)
C46 C45 B1 C37 130.6(3)
C46 C45 B1 C53 -107.9(4)
C46 C45 B1 C61 13.4(5)
C51 C49 C50 C45 -178.6(4)
B1 C45 C46 C47 -179.3(3)
B1 C37 C42 C41 -171.3(3)
B1 C37 C38 C39 171.2(3)
B1 C53 C54 C55 175.2(3)
B1 C53 C58 C57 -174.9(3)
B1 C61 C62 C63 -179.1(3)
B1 C61 C66 C65 178.4(3)
